data_4500546
loop_
_publ_author_name
'Alsobrook, Andrea N.'
'Hauser, Brad G.'
'Hupp, Joseph T.'
'Alekseev, Evgeny V.'
'Depmeier, Wulf'
'Albrecht-Schmitt, Thomas E.'

_publ_section_title
;
 From Layered Structures to Cubic Frameworks: Expanding the Structural
 Diversity of Uranyl Carboxyphosphonates via the Incorporation of Cobalt
;
_journal_issue 4
_journal_name_full 'Crystal Growth &amp; Design'
_journal_page_first 1385
_journal_paper_doi 10.1021/cg101668f
_journal_volume 11
_journal_year 2011
_chemical_formula_moiety 'C4 H4 Co0.50 O35.67 P2 U6'
_chemical_formula_sum 'C4 H4 Co0.5 O35.67 P2 U6'
_chemical_formula_weight 2142.34
_chemical_name_systematic
; 
 ? 
;
_space_group_IT_number 14
_symmetry_cell_setting monoclinic
_symmetry_space_group_name_Hall '-P 2yn'
_symmetry_space_group_name_H-M 'P 1 21/n 1'
_atom_sites_solution_hydrogens geom
_atom_sites_solution_primary direct
_atom_sites_solution_secondary difmap
_audit_creation_method SHELXL-97
_cell_angle_alpha 90.00
_cell_angle_beta 92.6470(10)
_cell_angle_gamma 90.00
_cell_formula_units_Z 4
_cell_length_a 11.1148(5)
_cell_length_b 15.6485(7)
_cell_length_c 18.8376(8)
_cell_measurement_reflns_used 6036
_cell_measurement_temperature 100(2)
_cell_measurement_theta_max 27.43
_cell_measurement_theta_min 1.69
_cell_volume 3272.9(2)
_computing_cell_refinement 'SMART, SAINT'
_computing_data_collection SMART
_computing_data_reduction SAINT
_computing_molecular_graphics 'SHELXP-97 (Sheldrick, 2000)'
_computing_publication_material 'SHELXCIF-97 (Sheldrick, 2000)'
_computing_structure_refinement 'SHELXL-97 (Sheldrick, 1997)'
_computing_structure_solution 'SHELXS-97 (Sheldrick, 1990)'
_diffrn_ambient_temperature 100(2)
_diffrn_detector_area_resol_mean 0
_diffrn_measured_fraction_theta_full 1.000
_diffrn_measured_fraction_theta_max 1.000
_diffrn_measurement_device_type 'BRUKER APEX'
_diffrn_measurement_method '0.3 /w exposure'
_diffrn_radiation_monochromator graphite
_diffrn_radiation_source 'fine-focus sealed tube'
_diffrn_radiation_type MoK\a
_diffrn_radiation_wavelength 0.71073
_diffrn_reflns_av_R_equivalents 0.0553
_diffrn_reflns_av_sigmaI/netI 0.0420
_diffrn_reflns_limit_h_max 14
_diffrn_reflns_limit_h_min -14
_diffrn_reflns_limit_k_max 20
_diffrn_reflns_limit_k_min -20
_diffrn_reflns_limit_l_max 24
_diffrn_reflns_limit_l_min -24
_diffrn_reflns_number 38380
_diffrn_reflns_theta_full 27.43
_diffrn_reflns_theta_max 27.43
_diffrn_reflns_theta_min 1.69
_diffrn_standards_decay_% 0
_diffrn_standards_interval_count na
_diffrn_standards_interval_time na
_diffrn_standards_number na
_exptl_absorpt_coefficient_mu 30.044
_exptl_absorpt_correction_T_max 0.584
_exptl_absorpt_correction_T_min 0.347
_exptl_absorpt_correction_type numerical
_exptl_absorpt_process_details SHELXPREP
_exptl_crystal_colour orange
_exptl_crystal_density_diffrn 4.348
_exptl_crystal_density_meas 0
_exptl_crystal_density_method 'not measured'
_exptl_crystal_description platelet
_exptl_crystal_F_000 3635
_exptl_crystal_size_max 0.03658
_exptl_crystal_size_mid 0.03557
_exptl_crystal_size_min 0.01792
_refine_diff_density_max 4.257
_refine_diff_density_min -4.970
_refine_diff_density_rms 0.389
_refine_ls_extinction_coef 0.000000(6)
_refine_ls_extinction_expression Fc^*^=kFc[1+0.001xFc^2^\l^3^/sin(2\q)]^-1/4^
_refine_ls_extinction_method SHELXL
_refine_ls_goodness_of_fit_ref 1.078
_refine_ls_hydrogen_treatment constr
_refine_ls_matrix_type full
_refine_ls_number_parameters 421
_refine_ls_number_reflns 7477
_refine_ls_number_restraints 0
_refine_ls_restrained_S_all 1.078
_refine_ls_R_factor_all 0.0602
_refine_ls_R_factor_gt 0.0445
_refine_ls_shift/su_max 3.286
_refine_ls_shift/su_mean 0.014
_refine_ls_structure_factor_coef Fsqd
_refine_ls_weighting_details 'calc w=1/[\s^2^(Fo^2^)+(0.0335P)^2^+122.1296P] where P=(Fo^2^+2Fc^2^)/3'
_refine_ls_weighting_scheme calc
_refine_ls_wR_factor_gt 0.0962
_refine_ls_wR_factor_ref 0.1028
_reflns_number_gt 6036
_reflns_number_total 7477
_reflns_threshold_expression >2sigma(I)
_cod_data_source_file cg101668f_si_002.cif
_cod_data_source_block p21n
_cod_original_sg_symbol_H-M 'P 21/n'
_cod_original_formula_sum 'C4 H4 Co0.50 O35.67 P2 U6'
_cod_database_code 4500546

loop_
_symmetry_equiv_pos_as_xyz
'x, y, z'
'-x+1/2, y+1/2, -z+1/2'
'-x, -y, -z'
'x-1/2, -y-1/2, z-1/2'

loop_
_atom_site_label
_atom_site_type_symbol
_atom_site_fract_x
_atom_site_fract_y
_atom_site_fract_z
_atom_site_U_iso_or_equiv
_atom_site_adp_type
_atom_site_occupancy
_atom_site_symmetry_multiplicity
_atom_site_calc_flag
_atom_site_refinement_flags
U1 U 0.74068(4) 0.26440(3) 0.23751(3) 0.01595(12) Uani 1 1 d .
U2 U 0.48825(4) 0.21445(3) 0.08908(2) 0.01466(12) Uani 1 1 d .
U3 U 0.67037(4) 0.27593(4) 0.44513(2) 0.01961(13) Uani 1 1 d .
U4 U 0.98968(4) 0.30583(3) 0.38733(2) 0.01413(11) Uani 1 1 d .
U5 U 0.81212(4) 0.23033(4) 0.03102(2) 0.02146(13) Uani 1 1 d .
U6 U 0.36213(5) 0.01651(4) 0.32027(3) 0.02748(14) Uani 1 1 d .
Co1 Co 0.8612(3) 0.0050(3) 0.0605(2) 0.0206(8) Uani 0.50 1 d P
P1 P 1.0142(3) 0.2964(2) 0.18831(17) 0.0138(7) Uani 1 1 d .
P2 P 0.4633(3) 0.2351(2) 0.28432(17) 0.0130(6) Uani 1 1 d .
O1 O 1.0862(9) 0.3743(6) 0.1728(6) 0.032(3) Uani 1 1 d .
O2 O 0.9041(8) 0.2846(7) 0.1380(5) 0.022(2) Uani 1 1 d .
O3 O 0.9582(8) 0.2948(7) 0.2616(4) 0.023(2) Uani 1 1 d .
O4 O 1.2902(8) 0.2437(7) 0.1293(5) 0.021(2) Uani 1 1 d .
O5 O 1.1504(8) 0.1723(8) 0.0669(5) 0.029(3) Uani 1 1 d .
O6 O 0.3850(9) 0.1579(7) 0.2910(6) 0.032(3) Uani 1 1 d .
O7 O 0.5734(7) 0.2369(6) 0.3360(5) 0.018(2) Uani 1 1 d .
O8 O 0.5200(8) 0.2457(6) 0.2116(5) 0.020(2) Uiso 1 1 d .
O9 O 0.3311(9) 0.3411(9) 0.4160(5) 0.039(3) Uani 1 1 d .
O10 O 0.1866(8) 0.2910(8) 0.3435(5) 0.035(3) Uani 1 1 d .
O11 O 0.7797(10) 0.1566(8) 0.2514(6) 0.038(3) Uani 1 1 d .
O12 O 0.7045(9) 0.3744(7) 0.2234(6) 0.032(3) Uani 1 1 d .
O13 O 0.4927(10) 0.3225(7) 0.0645(6) 0.035(3) Uani 1 1 d .
O14 O 0.4818(13) 0.1052(7) 0.1105(6) 0.044(3) Uani 1 1 d .
O15 O 0.7261(9) 0.1726(9) 0.4605(5) 0.037(3) Uani 1 1 d .
O16 O 0.6133(10) 0.3830(8) 0.4314(6) 0.035(4) Uani 1.00(4) 1 d .
O17 O 0.9951(10) 0.1949(7) 0.3993(6) 0.032(3) Uani 1 1 d .
O18 O 0.9891(12) 0.4184(8) 0.3784(6) 0.041(3) Uani 1 1 d .
O19 O 0.7536(10) 0.3295(9) 0.0028(6) 0.044(3) Uani 1 1 d .
O20 O 0.8713(10) 0.1281(8) 0.0580(5) 0.033(4) Uani 1.00(4) 1 d .
O21 O 0.2982(11) -0.0038(8) 0.2336(6) 0.040(3) Uani 1 1 d .
O22 O 0.4314(11) 0.0408(8) 0.4050(8) 0.049(3) Uani 1 1 d .
O23 O 0.7920(11) 0.2959(8) 0.3520(6) 0.038(3) Uiso 1 1 d .
O24 O 0.6866(9) 0.2262(11) 0.1239(5) 0.054(4) Uani 1 1 d .
O25 O 0.8666(8) 0.3233(8) 0.4876(5) 0.029(3) Uani 1 1 d .
O26 O 1.1140(8) 0.3264(7) 0.4924(5) 0.024(2) Uani 1 1 d .
O27 O 0.9894(8) 0.2782(7) -0.0148(5) 0.024(2) Uani 1 1 d .
O28 O 0.1762(10) 0.0921(8) 0.3455(7) 0.039(3) Uani 1 1 d .
O29 O 0.5637(13) 0.0164(8) 0.2749(11) 0.074(6) Uani 1 1 d .
O30 O 0.2104(11) -0.0688(7) 0.3818(7) 0.041(3) Uani 1 1 d .
O31 O 0.905(2) -0.0054(13) -0.0483(12) 0.047(8) Uiso 0.63(5) 1 d P
O32 O 1.045(2) 0.0085(13) 0.0920(12) 0.027(8) Uiso 0.49(4) 1 d P
O33 O 0.7774(18) 0.0083(13) 0.1624(11) 0.080(9) Uiso 0.90(5) 1 d P
O34 O 0.6715(18) 0.0018(13) 0.0102(11) 0.082(9) Uiso 0.91(5) 1 d P
C1 C 1.1111(12) 0.2030(9) 0.1868(7) 0.019(3) Uani 1 1 d .
H1A H 1.1625 0.2007 0.2311 0.023 Uiso 1 1 calc R
H1B H 1.0612 0.1506 0.1841 0.023 Uiso 1 1 calc R
C2 C 1.1907(11) 0.2071(8) 0.1224(6) 0.014(3) Uani 1 1 d .
C3 C 0.3710(11) 0.3304(8) 0.2944(7) 0.016(3) Uani 1 1 d .
H3A H 0.4240 0.3806 0.3030 0.019 Uiso 1 1 calc R
H3B H 0.3223 0.3406 0.2499 0.019 Uiso 1 1 calc R
C4 C 0.2878(11) 0.3212(8) 0.3557(7) 0.014(3) Uani 1 1 d .
O1W O -0.258(3) 0.0214(19) 0.3718(16) 0.143(15) Uiso 0.95(6) 1 d P
O2W O -0.033(2) 0.0151(17) 0.3060(14) 0.105(13) Uiso 0.81(6) 1 d P
O3W O 0.115(3) 0.0114(14) 0.4944(13) 0.128(13) Uani 0.98(6) 1 d P

loop_
_atom_site_aniso_label
_atom_site_aniso_U_11
_atom_site_aniso_U_22
_atom_site_aniso_U_33
_atom_site_aniso_U_23
_atom_site_aniso_U_13
_atom_site_aniso_U_12
U1 0.0064(2) 0.0262(3) 0.0150(2) -0.00977(19) -0.00264(16) 0.00237(18)
U2 0.0118(2) 0.0248(3) 0.0075(2) -0.00115(18) 0.00188(16) 0.00425(18)
U3 0.0073(2) 0.0448(3) 0.0068(2) 0.0002(2) 0.00088(16) -0.0074(2)
U4 0.0105(2) 0.0244(3) 0.0075(2) -0.00287(18) 0.00090(16) 0.00075(19)
U5 0.0059(2) 0.0517(4) 0.0068(2) 0.0011(2) 0.00037(17) -0.0050(2)
U6 0.0248(3) 0.0201(3) 0.0379(3) -0.0023(2) 0.0054(2) -0.0009(2)
Co1 0.0164(18) 0.027(2) 0.0188(19) -0.0006(15) -0.0001(14) 0.0027(15)
P1 0.0069(14) 0.0245(18) 0.0101(15) -0.0047(13) 0.0015(11) 0.0001(13)
P2 0.0066(14) 0.0216(17) 0.0108(15) -0.0034(13) 0.0014(11) -0.0009(12)
O1 0.020(5) 0.018(5) 0.061(8) -0.005(5) 0.014(5) -0.003(4)
O2 0.013(5) 0.039(6) 0.013(5) -0.001(4) -0.002(4) 0.010(4)
O3 0.008(4) 0.057(7) 0.005(4) -0.006(4) 0.003(3) 0.000(4)
O4 0.012(5) 0.034(6) 0.017(5) -0.009(4) 0.005(4) -0.003(4)
O5 0.009(5) 0.068(8) 0.012(5) -0.006(5) -0.001(4) -0.009(5)
O6 0.016(5) 0.022(6) 0.059(8) -0.005(5) 0.015(5) -0.002(4)
O7 0.005(4) 0.035(6) 0.014(4) -0.008(4) 0.001(3) 0.002(4)
O9 0.015(5) 0.095(10) 0.006(5) 0.003(5) -0.002(4) -0.008(6)
O10 0.007(5) 0.081(9) 0.016(5) -0.013(5) -0.001(4) -0.013(5)
O11 0.027(6) 0.043(7) 0.047(7) 0.013(6) 0.015(5) 0.008(5)
O12 0.015(5) 0.029(6) 0.053(7) 0.003(5) 0.006(5) 0.007(4)
O13 0.029(6) 0.042(7) 0.035(6) -0.009(5) 0.019(5) -0.014(5)
O14 0.080(10) 0.024(6) 0.031(6) 0.010(5) 0.016(6) 0.007(6)
O15 0.009(5) 0.080(9) 0.021(5) 0.004(6) -0.003(4) 0.019(5)
O16 0.036(7) 0.045(8) 0.024(6) 0.006(5) -0.005(5) -0.012(5)
O17 0.040(7) 0.028(6) 0.028(6) -0.011(5) 0.010(5) -0.009(5)
O18 0.075(9) 0.032(7) 0.018(6) -0.001(5) 0.005(6) -0.001(6)
O19 0.020(6) 0.085(10) 0.027(6) 0.004(6) 0.003(5) 0.021(6)
O20 0.030(7) 0.050(8) 0.019(6) 0.001(5) -0.001(4) -0.010(5)
O21 0.048(7) 0.038(7) 0.033(7) -0.010(5) 0.001(6) -0.009(6)
O22 0.035(7) 0.032(7) 0.078(10) -0.012(7) -0.011(7) -0.002(5)
O24 0.006(5) 0.142(14) 0.013(5) -0.013(7) 0.003(4) -0.003(6)
O25 0.003(4) 0.072(8) 0.010(5) 0.005(5) 0.000(3) -0.006(5)
O26 0.004(4) 0.058(7) 0.009(4) 0.003(4) -0.001(3) 0.001(4)
O27 0.016(5) 0.030(6) 0.028(5) -0.001(4) 0.013(4) 0.001(4)
O28 0.031(6) 0.035(7) 0.054(8) 0.008(6) 0.015(6) 0.006(5)
O29 0.043(8) 0.025(7) 0.159(17) 0.006(9) 0.053(10) 0.002(6)
O30 0.049(7) 0.020(6) 0.055(8) 0.006(5) 0.024(6) 0.005(5)
C1 0.019(7) 0.027(8) 0.011(6) 0.002(5) 0.003(5) -0.008(6)
C2 0.007(6) 0.022(7) 0.012(6) 0.007(5) 0.003(5) 0.002(5)
C3 0.010(6) 0.020(7) 0.019(7) -0.004(5) 0.006(5) -0.002(5)
C4 0.010(6) 0.018(7) 0.014(6) 0.007(5) 0.008(5) 0.005(5)
O3W 0.20(3) 0.084(17) 0.110(19) -0.022(13) 0.081(19) 0.000(16)

loop_
_atom_type_symbol
_atom_type_description
_atom_type_scat_dispersion_real
_atom_type_scat_dispersion_imag
_atom_type_scat_source
C C 0.0033 0.0016 'International Tables Vol C Tables 4.2.6.8 and 6.1.1.4'
H H 0.0000 0.0000 'International Tables Vol C Tables 4.2.6.8 and 6.1.1.4'
O O 0.0106 0.0060 'International Tables Vol C Tables 4.2.6.8 and 6.1.1.4'
P P 0.1023 0.0942 'International Tables Vol C Tables 4.2.6.8 and 6.1.1.4'
Co Co 0.3494 0.9721 'International Tables Vol C Tables 4.2.6.8 and 6.1.1.4'
U U -9.6767 9.6646 'International Tables Vol C Tables 4.2.6.8 and 6.1.1.4'

loop_
_geom_angle_atom_site_label_1
_geom_angle_atom_site_label_2
_geom_angle_atom_site_label_3
_geom_angle
_geom_angle_site_symmetry_1
_geom_angle_site_symmetry_3
O11 U1 O12 178.7(5) . .
O11 U1 O23 91.0(5) . .
O12 U1 O23 88.7(5) . .
O11 U1 O24 86.6(6) . .
O12 U1 O24 93.7(6) . .
O23 U1 O24 177.3(5) . .
O11 U1 O3 85.7(5) . .
O12 U1 O3 93.1(4) . .
O23 U1 O3 65.4(4) . .
O24 U1 O3 115.8(3) . .
O11 U1 O8 98.6(4) . .
O12 U1 O8 82.6(4) . .
O23 U1 O8 114.5(4) . .
O24 U1 O8 64.6(3) . .
O3 U1 O8 175.7(3) . .
O11 U1 O2 92.7(4) . .
O12 U1 O2 86.4(4) . .
O23 U1 O2 119.4(4) . .
O24 U1 O2 62.1(3) . .
O3 U1 O2 54.7(3) . .
O8 U1 O2 124.5(3) . .
O11 U1 O7 85.3(4) . .
O12 U1 O7 95.6(4) . .
O23 U1 O7 62.2(4) . .
O24 U1 O7 116.2(3) . .
O3 U1 O7 126.5(3) . .
O8 U1 O7 54.5(3) . .
O2 U1 O7 177.5(3) . .
O11 U1 P1 87.9(4) . .
O12 U1 P1 90.9(3) . .
O23 U1 P1 92.3(3) . .
O24 U1 P1 89.0(3) . .
O3 U1 P1 27.1(2) . .
O8 U1 P1 152.1(2) . .
O2 U1 P1 27.6(2) . .
O7 U1 P1 153.42(19) . .
O11 U1 P2 93.1(4) . .
O12 U1 P2 88.1(3) . .
O23 U1 P2 88.5(3) . .
O24 U1 P2 90.3(3) . .
O3 U1 P2 153.7(2) . .
O8 U1 P2 26.9(2) . .
O2 U1 P2 151.4(2) . .
O7 U1 P2 27.58(19) . .
P1 U1 P2 178.76(9) . .
O11 U1 U4 83.7(4) . .
O12 U1 U4 95.4(4) . .
O23 U1 U4 30.3(3) . .
O24 U1 U4 150.3(3) . .
O3 U1 U4 35.61(19) . .
O8 U1 U4 144.7(2) . .
O2 U1 U4 90.31(19) . .
O7 U1 U4 90.97(18) . .
P1 U1 U4 62.72(6) . .
P2 U1 U4 118.14(6) . .
O11 U1 U2 94.4(4) . .
O12 U1 U2 86.4(4) . .
O23 U1 U2 149.2(3) . .
O24 U1 U2 29.9(3) . .
O3 U1 U2 145.21(19) . .
O8 U1 U2 34.7(2) . .
O2 U1 U2 90.59(19) . .
O7 U1 U2 88.07(18) . .
P1 U1 U2 118.10(6) . .
P2 U1 U2 61.06(6) . .
U4 U1 U2 177.994(19) . .
O13 U2 O14 177.8(5) . .
O13 U2 O24 87.7(6) . .
O14 U2 O24 93.5(6) . .
O13 U2 O25 92.8(5) . 4_565
O14 U2 O25 85.1(5) . 4_565
O24 U2 O25 139.7(3) . 4_565
O13 U2 O8 93.1(4) . .
O14 U2 O8 89.0(4) . .
O24 U2 O8 66.7(3) . .
O25 U2 O8 153.2(3) 4_565 .
O13 U2 O4 86.4(4) . 1_455
O14 U2 O4 93.7(5) . 1_455
O24 U2 O4 141.4(3) . 1_455
O25 U2 O4 78.7(3) 4_565 1_455
O8 U2 O4 75.6(3) . 1_455
O13 U2 O26 91.8(4) . 4_565
O14 U2 O26 87.0(5) . 4_565
O24 U2 O26 69.8(3) . 4_565
O25 U2 O26 69.9(3) 4_565 4_565
O8 U2 O26 136.0(3) . 4_565
O4 U2 O26 148.4(3) 1_455 4_565
O13 U2 U4 79.4(4) . 4_565
O14 U2 U4 98.6(4) . 4_565
O24 U2 U4 104.2(3) . 4_565
O25 U2 U4 37.1(2) 4_565 4_565
O8 U2 U4 168.6(2) . 4_565
O4 U2 U4 112.1(2) 1_455 4_565
O26 U2 U4 37.1(2) 4_565 4_565
O13 U2 U5 79.8(3) . .
O14 U2 U5 100.2(4) . .
O24 U2 U5 33.4(3) . .
O25 U2 U5 107.2(2) 4_565 .
O8 U2 U5 99.5(2) . .
O4 U2 U5 165.2(2) 1_455 .
O26 U2 U5 38.8(2) 4_565 .
U4 U2 U5 70.894(13) 4_565 .
O13 U2 U1 88.2(4) . .
O14 U2 U1 93.7(4) . .
O24 U2 U1 29.9(3) . .
O25 U2 U1 169.5(2) 4_565 .
O8 U2 U1 36.9(2) . .
O4 U2 U1 111.7(2) 1_455 .
O26 U2 U1 99.7(2) 4_565 .
U4 U2 U1 133.378(16) 4_565 .
U5 U2 U1 62.696(12) . .
O15 U3 O16 178.7(5) . .
O15 U3 O23 92.1(5) . .
O16 U3 O23 88.8(5) . .
O15 U3 O27 85.1(4) . 4_566
O16 U3 O27 94.6(4) . 4_566
O23 U3 O27 147.6(4) . 4_566
O15 U3 O7 92.8(4) . .
O16 U3 O7 88.4(4) . .
O23 U3 O7 68.2(4) . .
O27 U3 O7 79.7(3) 4_566 .
O15 U3 O25 85.5(5) . .
O16 U3 O25 94.0(4) . .
O23 U3 O25 69.7(4) . .
O27 U3 O25 141.7(3) 4_566 .
O7 U3 O25 137.8(3) . .
O15 U3 O5 101.4(4) . 4_566
O16 U3 O5 77.4(4) . 4_566
O23 U3 O5 139.1(4) . 4_566
O27 U3 O5 72.7(3) 4_566 4_566
O7 U3 O5 147.5(3) . 4_566
O25 U3 O5 73.0(3) . 4_566
O15 U3 U4 80.4(4) . .
O16 U3 U4 99.9(4) . .
O23 U3 U4 33.6(3) . .
O27 U3 U4 165.5(3) 4_566 .
O7 U3 U4 100.3(2) . .
O25 U3 U4 37.8(2) . .
O5 U3 U4 110.8(2) 4_566 .
O15 U3 U1 92.1(3) . .
O16 U3 U1 89.1(3) . .
O23 U3 U1 27.4(3) . .
O27 U3 U1 120.3(2) 4_566 .
O7 U3 U1 40.8(2) . .
O25 U3 U1 97.1(2) . .
O5 U3 U1 162.4(3) 4_566 .
U4 U3 U1 60.011(12) . .
O17 U4 O18 177.4(5) . .
O17 U4 O23 89.8(5) . .
O18 U4 O23 92.3(5) . .
O17 U4 O26 90.7(4) . .
O18 U4 O26 86.8(5) . .
O23 U4 O26 140.3(4) . .
O17 U4 O3 93.4(4) . .
O18 U4 O3 88.7(4) . .
O23 U4 O3 66.9(4) . .
O26 U4 O3 152.6(3) . .
O17 U4 O10 85.5(5) . 1_655
O18 U4 O10 93.6(5) . 1_655
O23 U4 O10 141.4(4) . 1_655
O26 U4 O10 78.1(3) . 1_655
O3 U4 O10 75.2(3) . 1_655
O17 U4 O25 91.7(4) . .
O18 U4 O25 87.8(5) . .
O23 U4 O25 70.1(4) . .
O26 U4 O25 70.2(3) . .
O3 U4 O25 136.7(3) . .
O10 U4 O25 148.2(3) 1_655 .
O17 U4 U3 82.4(4) . .
O18 U4 U3 98.7(4) . .
O23 U4 U3 33.9(3) . .
O26 U4 U3 107.0(2) . .
O3 U4 U3 100.4(2) . .
O10 U4 U3 166.8(3) 1_655 .
O25 U4 U3 38.0(2) . .
O17 U4 U2 77.9(3) . 4_666
O18 U4 U2 100.2(3) . 4_666
O23 U4 U2 103.8(3) . 4_666
O26 U4 U2 38.1(2) . 4_666
O3 U4 U2 167.5(2) . 4_666
O10 U4 U2 112.5(2) 1_655 4_666
O25 U4 U2 36.5(2) . 4_666
U3 U4 U2 69.901(13) . 4_666
O17 U4 U1 87.0(4) . .
O18 U4 U1 95.5(4) . .
O23 U4 U1 30.1(3) . .
O26 U4 U1 170.0(2) . .
O3 U4 U1 37.4(2) . .
O10 U4 U1 111.3(2) 1_655 .
O25 U4 U1 100.2(2) . .
U3 U4 U1 63.019(12) . .
U2 U4 U1 132.004(16) 4_666 .
O19 U5 O20 178.8(5) . .
O19 U5 O24 91.5(5) . .
O20 U5 O24 89.2(5) . .
O19 U5 O27 84.9(5) . .
O20 U5 O27 95.0(4) . .
O24 U5 O27 148.7(4) . .
O19 U5 O2 94.6(5) . .
O20 U5 O2 86.6(4) . .
O24 U5 O2 67.3(4) . .
O27 U5 O2 82.0(3) . .
O19 U5 O26 85.1(5) . 4_565
O20 U5 O26 94.2(4) . 4_565
O24 U5 O26 69.3(3) . 4_565
O27 U5 O26 140.8(3) . 4_565
O2 U5 O26 136.6(3) . 4_565
O19 U5 O9 100.4(5) . 4_665
O20 U5 O9 78.4(4) . 4_665
O24 U5 O9 137.9(4) . 4_665
O27 U5 O9 73.0(4) . 4_665
O2 U5 O9 149.4(3) . 4_665
O26 U5 O9 71.7(3) 4_565 4_665
O19 U5 U2 78.7(4) . .
O20 U5 U2 101.5(3) . .
O24 U5 U2 33.2(3) . .
O27 U5 U2 163.5(3) . .
O2 U5 U2 98.9(2) . .
O26 U5 U2 38.4(2) 4_565 .
O9 U5 U2 110.1(2) 4_665 .
O19 U5 U1 95.1(4) . .
O20 U5 U1 86.0(3) . .
O24 U5 U1 27.6(3) . .
O27 U5 U1 121.7(3) . .
O2 U5 U1 39.8(2) . .
O26 U5 U1 96.9(2) 4_565 .
O9 U5 U1 159.7(3) 4_665 .
U2 U5 U1 60.208(12) . .
O21 U6 O22 176.9(6) . .
O21 U6 O6 89.8(5) . .
O22 U6 O6 87.8(5) . .
O21 U6 O1 88.1(5) . 2_645
O22 U6 O1 93.4(5) . 2_645
O6 U6 O1 156.2(3) . 2_645
O21 U6 O29 90.7(6) . .
O22 U6 O29 87.0(6) . .
O6 U6 O29 78.6(4) . .
O1 U6 O29 77.7(4) 2_645 .
O21 U6 O28 87.7(5) . .
O22 U6 O28 93.3(5) . .
O6 U6 O28 71.6(4) . .
O1 U6 O28 131.9(4) 2_645 .
O29 U6 O28 150.2(4) . .
O21 U6 O30 94.7(5) . .
O22 U6 O30 88.3(5) . .
O6 U6 O30 135.7(4) . .
O1 U6 O30 68.1(4) 2_645 .
O29 U6 O30 145.1(4) . .
O28 U6 O30 64.6(4) . .
O20 Co1 O16 168.0(5) . 2_645
O20 Co1 O32 85.6(7) . .
O16 Co1 O32 82.4(7) 2_645 .
O20 Co1 O31 92.1(7) . .
O16 Co1 O31 87.8(7) 2_645 .
O32 Co1 O31 90.7(8) . .
O20 Co1 O33 91.4(6) . .
O16 Co1 O33 91.2(6) 2_645 .
O32 Co1 O33 101.6(8) . .
O31 Co1 O33 167.4(8) . .
O20 Co1 O34 93.7(6) . .
O16 Co1 O34 98.1(6) 2_645 .
O32 Co1 O34 171.7(8) . .
O31 Co1 O34 81.1(8) . .
O33 Co1 O34 86.7(7) . .
O1 P1 O2 113.5(6) . .
O1 P1 O3 115.5(6) . .
O2 P1 O3 102.1(5) . .
O1 P1 C1 109.2(6) . .
O2 P1 C1 110.6(6) . .
O3 P1 C1 105.4(6) . .
O1 P1 U1 134.1(4) . .
O2 P1 U1 54.9(4) . .
O3 P1 U1 47.3(3) . .
C1 P1 U1 116.3(4) . .
O6 P2 O7 114.4(6) . .
O6 P2 O8 115.1(6) . .
O7 P2 O8 102.5(5) . .
O6 P2 C3 108.6(6) . .
O7 P2 C3 110.8(6) . .
O8 P2 C3 105.0(6) . .
O6 P2 U1 133.9(4) . .
O7 P2 U1 55.5(3) . .
O8 P2 U1 47.0(4) . .
C3 P2 U1 117.0(4) . .
P1 O1 U6 155.9(7) . 2_655
P1 O2 U5 150.8(6) . .
P1 O2 U1 97.4(4) . .
U5 O2 U1 105.8(3) . .
P1 O3 U4 147.4(5) . .
P1 O3 U1 105.6(4) . .
U4 O3 U1 107.0(3) . .
C2 O4 U2 134.5(9) . 1_655
C2 O5 U3 126.7(9) . 4_665
P2 O6 U6 150.3(7) . .
P2 O7 U3 151.8(5) . .
P2 O7 U1 96.9(4) . .
U3 O7 U1 104.8(3) . .
P2 O8 U2 142.5(6) . .
P2 O8 U1 106.1(5) . .
U2 O8 U1 108.4(4) . .
C4 O9 U5 129.9(10) . 4_566
C4 O10 U4 137.9(9) . 1_455
U3 O16 Co1 148.7(6) . 2_655
U5 O20 Co1 151.1(6) . .
U1 O23 U4 119.5(5) . .
U1 O23 U3 124.8(5) . .
U4 O23 U3 112.5(5) . .
U2 O24 U1 120.1(4) . .
U2 O24 U5 113.5(4) . .
U1 O24 U5 124.6(5) . .
U2 O25 U4 106.4(4) 4_666 .
U2 O25 U3 131.9(4) 4_666 .
U4 O25 U3 104.2(4) . .
U4 O26 U2 104.8(3) . 4_666
U4 O26 U5 132.5(4) . 4_666
U2 O26 U5 102.8(3) 4_666 4_666
U5 O27 U3 139.7(5) . 4_665
O32 O31 Co1 160(2) 3_755 .
O31 O32 Co1 109(2) 3_755 .
C2 C1 P1 110.1(9) . .
C2 C1 H1A 109.6 . .
P1 C1 H1A 109.6 . .
C2 C1 H1B 109.6 . .
P1 C1 H1B 109.6 . .
H1A C1 H1B 108.2 . .
O5 C2 O4 124.8(11) . .
O5 C2 C1 116.6(11) . .
O4 C2 C1 118.6(11) . .
C4 C3 P2 111.4(9) . .
C4 C3 H3A 109.3 . .
P2 C3 H3A 109.3 . .
C4 C3 H3B 109.3 . .
P2 C3 H3B 109.3 . .
H3A C3 H3B 108.0 . .
O10 C4 O9 125.0(11) . .
O10 C4 C3 118.5(11) . .
O9 C4 C3 116.4(11) . .

loop_
_geom_bond_atom_site_label_1
_geom_bond_atom_site_label_2
_geom_bond_distance
_geom_bond_site_symmetry_2
U1 O11 1.758(12) .
U1 O12 1.784(11) .
U1 O23 2.259(12) .
U1 O24 2.276(10) .
U1 O3 2.485(9) .
U1 O8 2.496(9) .
U1 O2 2.688(9) .
U1 O7 2.721(9) .
U1 P1 3.257(3) .
U1 P2 3.278(3) .
U1 U4 3.9145(7) .
U1 U2 3.9467(7) .
U2 O13 1.754(12) .
U2 O14 1.758(11) .
U2 O24 2.278(10) .
U2 O25 2.366(9) 4_565
U2 O8 2.369(9) .
U2 O4 2.405(9) 1_455
U2 O26 2.433(9) 4_565
U2 U4 3.8144(6) 4_565
U2 U5 3.8183(7) .
U3 O15 1.751(12) .
U3 O16 1.806(12) .
U3 O23 2.286(12) .
U3 O27 2.340(9) 4_566
U3 O7 2.356(9) .
U3 O25 2.405(9) .
U3 O5 2.452(10) 4_566
U3 U4 3.7891(7) .
U4 O17 1.751(11) .
U4 O18 1.770(12) .
U4 O23 2.272(12) .
U4 O26 2.382(9) .
U4 O3 2.384(8) .
U4 O10 2.386(10) 1_655
U4 O25 2.398(9) .
U4 U2 3.8145(6) 4_666
U5 O19 1.755(13) .
U5 O20 1.794(12) .
U5 O24 2.289(10) .
U5 O27 2.312(9) .
U5 O2 2.374(9) .
U5 O26 2.453(9) 4_565
U5 O9 2.455(10) 4_665
U6 O21 1.779(12) .
U6 O22 1.781(13) .
U6 O6 2.297(11) .
U6 O1 2.301(10) 2_645
U6 O29 2.434(13) .
U6 O28 2.447(11) .
U6 O30 2.481(11) .
Co1 O20 1.931(13) .
Co1 O16 1.934(12) 2_645
Co1 O32 2.11(2) .
Co1 O31 2.13(2) .
Co1 O33 2.17(2) .
Co1 O34 2.27(2) .
P1 O1 1.495(11) .
P1 O2 1.524(9) .
P1 O3 1.541(9) .
P1 C1 1.816(14) .
P2 O6 1.497(11) .
P2 O7 1.529(9) .
P2 O8 1.543(10) .
P2 C3 1.826(13) .
O1 U6 2.301(10) 2_655
O4 C2 1.247(15) .
O4 U2 2.405(9) 1_655
O5 C2 1.244(16) .
O5 U3 2.452(10) 4_665
O9 C4 1.253(16) .
O9 U5 2.455(10) 4_566
O10 C4 1.232(16) .
O10 U4 2.387(10) 1_455
O16 Co1 1.934(12) 2_655
O25 U2 2.366(9) 4_666
O26 U2 2.433(9) 4_666
O26 U5 2.453(9) 4_666
O27 U3 2.340(9) 4_665
O31 O32 1.01(3) 3_755
O32 O31 1.01(3) 3_755
C1 C2 1.535(17) .
C1 H1A 0.9900 .
C1 H1B 0.9900 .
C3 C4 1.519(16) .
C3 H3A 0.9900 .
C3 H3B 0.9900 .
